data_4506335
loop_
_publ_author_name
'Gu, Jinzhong'
'Gao, Zhuqing'
'Tang, Yu'

_publ_section_title
;
 pH and Auxiliary Ligand Influence on the Structural Variations of
 5(2&#x2032;-Carboxylphenyl) Nicotate Coordination Polymers
;
_journal_issue 6
_journal_name_full 'Crystal Growth &amp; Design'
_journal_page_first 3312
_journal_paper_doi 10.1021/cg300442b
_journal_volume 12
_journal_year 2012
_chemical_formula_sum 'C38 H27 Gd N4 O10'
_chemical_formula_weight 856.89
_chemical_name_systematic
; 
 ? 
;
_space_group_IT_number 2
_symmetry_cell_setting triclinic
_symmetry_space_group_name_Hall '-P 1'
_symmetry_space_group_name_H-M 'P -1'
_atom_sites_solution_hydrogens geom
_atom_sites_solution_primary direct
_atom_sites_solution_secondary difmap
_audit_creation_method SHELXL-97
_cell_angle_alpha 97.311(3)
_cell_angle_beta 96.607(3)
_cell_angle_gamma 105.351(3)
_cell_formula_units_Z 2
_cell_length_a 9.141(3)
_cell_length_b 13.712(4)
_cell_length_c 14.123(5)
_cell_measurement_temperature 293(2)
_cell_volume 1672.6(9)
_computing_cell_refinement 'Bruker SAINT'
_computing_data_collection 'Bruker APEX2'
_computing_data_reduction 'Bruker SAINT'
_computing_molecular_graphics 'Bruker SHELXTL'
_computing_publication_material 'Bruker SHELXTL'
_computing_structure_refinement 'SHELXL-97 (Sheldrick, 2008)'
_computing_structure_solution 'SHELXS-97 (Sheldrick, 2008)'
_diffrn_ambient_temperature 293(2)
_diffrn_measured_fraction_theta_full 0.985
_diffrn_measured_fraction_theta_max 0.985
_diffrn_measurement_device_type 'Bruker APEX-II CCD'
_diffrn_measurement_method '\f and \w scans'
_diffrn_radiation_monochromator graphite
_diffrn_radiation_source 'fine-focus sealed tube'
_diffrn_radiation_type MoK\a
_diffrn_radiation_wavelength 0.71073
_diffrn_reflns_av_R_equivalents 0.0324
_diffrn_reflns_av_sigmaI/netI 0.0529
_diffrn_reflns_limit_h_max 11
_diffrn_reflns_limit_h_min -11
_diffrn_reflns_limit_k_max 16
_diffrn_reflns_limit_k_min -15
_diffrn_reflns_limit_l_max 15
_diffrn_reflns_limit_l_min -17
_diffrn_reflns_number 12091
_diffrn_reflns_theta_full 25.50
_diffrn_reflns_theta_max 25.50
_diffrn_reflns_theta_min 2.32
_exptl_absorpt_coefficient_mu 2.052
_exptl_absorpt_correction_T_max 0.6387
_exptl_absorpt_correction_T_min 0.5973
_exptl_absorpt_correction_type multi-scan
_exptl_crystal_colour colourless
_exptl_crystal_density_diffrn 1.701
_exptl_crystal_density_method 'not measured'
_exptl_crystal_description block
_exptl_crystal_F_000 854
_exptl_crystal_size_max 0.28
_exptl_crystal_size_mid 0.26
_exptl_crystal_size_min 0.24
_refine_diff_density_max 1.830
_refine_diff_density_min -0.984
_refine_diff_density_rms 0.130
_refine_ls_extinction_method none
_refine_ls_goodness_of_fit_ref 1.030
_refine_ls_hydrogen_treatment mixed
_refine_ls_matrix_type full
_refine_ls_number_parameters 483
_refine_ls_number_reflns 6130
_refine_ls_number_restraints 1
_refine_ls_restrained_S_all 1.031
_refine_ls_R_factor_all 0.0445
_refine_ls_R_factor_gt 0.0355
_refine_ls_shift/su_max 0.001
_refine_ls_shift/su_mean 0.000
_refine_ls_structure_factor_coef Fsqd
_refine_ls_weighting_details 'calc w=1/[\s^2^(Fo^2^)+(0.0560P)^2^+0.0000P] where P=(Fo^2^+2Fc^2^)/3'
_refine_ls_weighting_scheme calc
_refine_ls_wR_factor_gt 0.0882
_refine_ls_wR_factor_ref 0.0942
_reflns_number_gt 5301
_reflns_number_total 6130
_reflns_threshold_expression >2sigma(I)
_cod_data_source_file cg300442b_si_002.cif
_cod_data_source_block p-1_(Compound_12)
_cod_depositor_comments
;
The following automatic conversions were performed:

'_symmetry_cell_setting' value 'Triclinic' changed to 'triclinic'
according to /home/saulius/struct/CIF-dictionaries/cif_core.dic
dictionary named 'cif_core.dic' version 2.4.1 from 2010-06-29.

Automatic conversion script
Id: cif_fix_values 1891 2012-01-12 08:04:46Z andrius 
;
_cod_original_sg_symbol_H-M P-1
_cod_database_code 4506335

loop_
_symmetry_equiv_pos_as_xyz
'x, y, z'
'-x, -y, -z'

loop_
_atom_site_label
_atom_site_type_symbol
_atom_site_fract_x
_atom_site_fract_y
_atom_site_fract_z
_atom_site_U_iso_or_equiv
_atom_site_adp_type
_atom_site_occupancy
_atom_site_symmetry_multiplicity
_atom_site_calc_flag
_atom_site_refinement_flags
Gd1 Gd 0.87262(2) 0.860239(16) 0.012067(15) 0.02281(9) Uani 1 1 d .
O2 O 0.7265(3) 0.8690(3) -0.1362(2) 0.0354(8) Uani 1 1 d .
O1 O 0.9062(3) 1.0149(3) -0.0977(2) 0.0353(8) Uani 1 1 d .
O6 O 0.8316(3) 0.7907(3) 0.1618(2) 0.0326(7) Uani 1 1 d .
O5 O 1.0180(4) 0.7562(3) 0.0921(2) 0.0382(8) Uani 1 1 d .
O4 O 0.0605(3) 0.8537(2) -0.0924(2) 0.0314(7) Uani 1 1 d .
O3 O 0.2182(3) 1.0094(2) -0.0923(2) 0.0334(8) Uani 1 1 d .
O8 O 0.6290(6) 0.4262(4) 0.4475(5) 0.0977(19) Uani 1 1 d .
O7 O 0.8274(6) 0.4816(4) 0.3736(4) 0.0658(14) Uani 1 1 d .
N3 N 0.5820(4) 0.7699(3) 0.0023(3) 0.0314(9) Uani 1 1 d .
N4 N 0.7734(4) 0.6733(3) -0.0757(3) 0.0311(9) Uani 1 1 d .
C5 C 0.7191(7) 0.9833(5) -0.4536(4) 0.0524(15) Uani 1 1 d .
H5 H 0.7050 0.9855 -0.5194 0.063 Uiso 1 1 calc R
C25 C 0.7948(6) 0.5920(4) 0.5073(4) 0.0442(13) Uani 1 1 d .
C22 C 0.8808(8) 0.7602(5) 0.6537(4) 0.0573(16) Uani 1 1 d .
H22 H 0.9118 0.8164 0.7032 0.069 Uiso 1 1 calc R
C32 C 0.3094(7) 0.5170(5) -0.0985(5) 0.0609(18) Uani 1 1 d .
H32 H 0.2065 0.4817 -0.1016 0.073 Uiso 1 1 calc R
C31 C 0.5218(5) 0.6717(4) -0.0439(3) 0.0311(11) Uani 1 1 d .
C2 C 0.7618(5) 0.9722(3) -0.2581(3) 0.0279(10) Uani 1 1 d .
C38 C 0.8656(6) 0.6247(4) -0.1128(4) 0.0393(12) Uani 1 1 d .
H38 H 0.9699 0.6588 -0.1039 0.047 Uiso 1 1 calc R
C8 C 0.4756(5) 0.8757(4) -0.2734(3) 0.0272(10) Uani 1 1 d .
C11 C 0.2653(5) 0.8670(3) -0.1836(3) 0.0268(10) Uani 1 1 d .
C7 C 0.6137(5) 0.9307(4) -0.3127(3) 0.0277(10) Uani 1 1 d .
C14 C 0.9495(5) 0.7589(3) 0.1641(3) 0.0287(10) Uani 1 1 d .
C1 C 0.7979(5) 0.9515(3) -0.1576(3) 0.0259(10) Uani 1 1 d .
C24 C 0.7216(7) 0.5938(5) 0.5883(4) 0.0536(15) Uani 1 1 d .
H24 H 0.6429 0.5369 0.5939 0.064 Uiso 1 1 calc R
C12 C 0.3972(5) 0.9240(4) -0.2129(3) 0.0292(10) Uani 1 1 d .
H12 H 0.4330 0.9944 -0.1920 0.035 Uiso 1 1 calc R
C35 C 0.6216(5) 0.6218(4) -0.0865(3) 0.0325(11) Uani 1 1 d .
C19 C 0.9263(6) 0.7091(4) 0.3286(4) 0.0346(11) Uani 1 1 d .
H19 H 0.8246 0.7108 0.3215 0.042 Uiso 1 1 calc R
C13 C 0.1748(5) 0.9144(4) -0.1177(3) 0.0283(10) Uani 1 1 d .
C27 C 0.4887(5) 0.8166(4) 0.0400(4) 0.0407(12) Uani 1 1 d .
H27 H 0.5287 0.8850 0.0687 0.049 Uiso 1 1 calc R
C15 C 1.0107(5) 0.7271(4) 0.2542(4) 0.0324(11) Uani 1 1 d .
N1 N 0.2881(5) 0.7145(3) -0.2774(3) 0.0400(10) Uani 1 1 d .
C3 C 0.8827(5) 1.0186(4) -0.3022(4) 0.0345(11) Uani 1 1 d .
H3 H 0.9798 1.0461 -0.2656 0.041 Uiso 1 1 calc R
C30 C 0.3647(5) 0.6188(4) -0.0489(4) 0.0430(13) Uani 1 1 d .
N2 N 1.2295(5) 0.7039(4) 0.3491(4) 0.0561(13) Uani 1 1 d .
C36 C 0.6641(7) 0.4735(4) -0.1772(4) 0.0541(15) Uani 1 1 d .
H36 H 0.6286 0.4075 -0.2124 0.065 Uiso 1 1 calc R
C9 C 0.4152(5) 0.7709(4) -0.3036(4) 0.0371(12) Uani 1 1 d .
H9 H 0.4662 0.7379 -0.3447 0.045 Uiso 1 1 calc R
C10 C 0.2170(5) 0.7628(4) -0.2182(4) 0.0356(11) Uani 1 1 d .
H10 H 0.1292 0.7239 -0.1988 0.043 Uiso 1 1 calc R
C33 C 0.4024(7) 0.4693(5) -0.1419(5) 0.0614(18) Uani 1 1 d .
H33 H 0.3622 0.4027 -0.1752 0.074 Uiso 1 1 calc R
C20 C 0.9121(6) 0.6782(4) 0.4996(4) 0.0375(12) Uani 1 1 d .
C18 C 0.9943(6) 0.6888(4) 0.4136(4) 0.0387(12) Uani 1 1 d .
C16 C 1.1606(6) 0.7230(4) 0.2680(4) 0.0435(13) Uani 1 1 d .
H16 H 1.2170 0.7343 0.2177 0.052 Uiso 1 1 calc R
C17 C 1.1457(7) 0.6881(5) 0.4199(4) 0.0527(15) Uani 1 1 d .
H17 H 1.1925 0.6757 0.4774 0.063 Uiso 1 1 calc R
C21 C 0.9534(7) 0.7599(4) 0.5739(4) 0.0538(15) Uani 1 1 d .
H21 H 1.0332 0.8169 0.5701 0.065 Uiso 1 1 calc R
C26 C 0.7409(7) 0.4949(5) 0.4370(5) 0.0567(16) Uani 1 1 d .
C4 C 0.8637(6) 1.0253(4) -0.3981(4) 0.0465(14) Uani 1 1 d .
H4 H 0.9467 1.0576 -0.4262 0.056 Uiso 1 1 calc R
C6 C 0.5972(6) 0.9385(5) -0.4098(4) 0.0462(14) Uani 1 1 d .
H6 H 0.5003 0.9125 -0.4468 0.055 Uiso 1 1 calc R
C37 C 0.8159(7) 0.5254(4) -0.1645(4) 0.0487(14) Uani 1 1 d .
H37 H 0.8855 0.4949 -0.1900 0.058 Uiso 1 1 calc R
C34 C 0.5615(6) 0.5208(4) -0.1366(4) 0.0442(13) Uani 1 1 d .
C23 C 0.7630(7) 0.6775(5) 0.6596(4) 0.0548(15) Uani 1 1 d .
H23 H 0.7106 0.6780 0.7123 0.066 Uiso 1 1 calc R
C29 C 0.2742(6) 0.6706(5) -0.0034(4) 0.0508(16) Uani 1 1 d .
H29 H 0.1718 0.6370 -0.0025 0.061 Uiso 1 1 calc R
C28 C 0.3329(6) 0.7695(5) 0.0397(4) 0.0466(14) Uani 1 1 d .
H28 H 0.2715 0.8052 0.0683 0.056 Uiso 1 1 calc R
O9 O 0.4591(6) 0.3008(5) 0.6092(4) 0.0948(18) Uani 1 1 d .
H1W H 0.5519 0.2999 0.6213 0.114 Uiso 1 1 d R
H2W H 0.4443 0.2501 0.6372 0.114 Uiso 1 1 d R
O10 O 0.3464(14) 0.1278(7) 0.7052(8) 0.203(6) Uani 1 1 d D
H3W H 0.2952 0.1514 0.7443 0.243 Uiso 1 1 d R
H4W H 0.2939 0.1496 0.6720 0.25(9) Uiso 1 1 d RD
H7 H 0.796(10) 0.430(7) 0.345(7) 0.12(4) Uiso 1 1 d .

loop_
_atom_site_aniso_label
_atom_site_aniso_U_11
_atom_site_aniso_U_22
_atom_site_aniso_U_33
_atom_site_aniso_U_23
_atom_site_aniso_U_13
_atom_site_aniso_U_12
Gd1 0.02088(12) 0.02296(13) 0.02214(13) 0.00098(9) 0.00441(8) 0.00286(8)
O2 0.0308(16) 0.040(2) 0.0278(18) 0.0113(15) -0.0022(13) -0.0019(14)
O1 0.0264(16) 0.041(2) 0.0270(17) -0.0085(15) -0.0009(13) -0.0005(14)
O6 0.0310(17) 0.0382(19) 0.0334(19) 0.0130(15) 0.0078(14) 0.0135(14)
O5 0.0358(18) 0.052(2) 0.0327(19) 0.0081(17) 0.0106(15) 0.0192(16)
O4 0.0309(16) 0.0292(17) 0.0332(18) 0.0010(14) 0.0130(14) 0.0057(14)
O3 0.0326(17) 0.0258(17) 0.0380(19) -0.0053(15) 0.0126(14) 0.0039(14)
O8 0.075(3) 0.074(4) 0.120(5) -0.034(3) 0.036(3) -0.005(3)
O7 0.092(3) 0.037(2) 0.061(3) -0.006(2) 0.039(3) 0.001(2)
N3 0.0243(19) 0.037(2) 0.030(2) 0.0054(18) 0.0061(16) 0.0029(17)
N4 0.034(2) 0.026(2) 0.031(2) 0.0037(17) 0.0044(17) 0.0055(17)
C5 0.065(4) 0.070(4) 0.028(3) 0.016(3) 0.016(3) 0.021(3)
C25 0.051(3) 0.043(3) 0.040(3) -0.003(3) 0.004(2) 0.022(3)
C22 0.082(4) 0.056(4) 0.038(3) -0.004(3) 0.002(3) 0.036(3)
C32 0.040(3) 0.049(4) 0.075(5) 0.015(3) -0.008(3) -0.015(3)
C31 0.028(2) 0.034(3) 0.027(2) 0.012(2) 0.0006(19) 0.001(2)
C2 0.032(2) 0.024(2) 0.025(2) 0.0018(19) 0.0058(19) 0.0039(18)
C38 0.043(3) 0.037(3) 0.041(3) 0.010(2) 0.011(2) 0.012(2)
C8 0.028(2) 0.034(3) 0.020(2) 0.0051(19) -0.0005(18) 0.0110(19)
C11 0.027(2) 0.030(2) 0.025(2) 0.0026(19) 0.0057(18) 0.0101(18)
C7 0.027(2) 0.034(3) 0.024(2) 0.004(2) 0.0072(18) 0.0117(19)
C14 0.027(2) 0.020(2) 0.033(3) 0.0007(19) 0.0028(19) -0.0003(18)
C1 0.020(2) 0.030(2) 0.026(2) 0.002(2) 0.0035(17) 0.0061(18)
C24 0.052(3) 0.059(4) 0.051(4) 0.010(3) 0.016(3) 0.015(3)
C12 0.027(2) 0.031(2) 0.026(2) 0.000(2) 0.0048(18) 0.0051(19)
C35 0.035(2) 0.029(3) 0.028(3) 0.008(2) -0.001(2) 0.001(2)
C19 0.041(3) 0.030(3) 0.035(3) 0.006(2) 0.005(2) 0.013(2)
C13 0.027(2) 0.031(3) 0.024(2) -0.002(2) 0.0027(18) 0.0068(19)
C27 0.034(3) 0.044(3) 0.043(3) 0.003(3) 0.012(2) 0.009(2)
C15 0.040(3) 0.026(2) 0.032(3) 0.005(2) 0.004(2) 0.012(2)
N1 0.043(2) 0.029(2) 0.046(3) -0.002(2) 0.017(2) 0.0057(18)
C3 0.037(3) 0.029(3) 0.033(3) 0.002(2) 0.014(2) 0.001(2)
C30 0.029(2) 0.045(3) 0.049(3) 0.017(3) -0.001(2) -0.001(2)
N2 0.050(3) 0.080(4) 0.051(3) 0.019(3) 0.008(2) 0.037(3)
C36 0.074(4) 0.030(3) 0.050(4) -0.005(3) -0.001(3) 0.009(3)
C9 0.035(3) 0.043(3) 0.037(3) 0.002(2) 0.015(2) 0.017(2)
C10 0.036(3) 0.033(3) 0.037(3) 0.001(2) 0.016(2) 0.005(2)
C33 0.054(4) 0.035(3) 0.073(5) -0.001(3) -0.012(3) -0.010(3)
C20 0.053(3) 0.036(3) 0.028(3) 0.009(2) 0.002(2) 0.021(2)
C18 0.051(3) 0.031(3) 0.035(3) 0.005(2) 0.006(2) 0.014(2)
C16 0.044(3) 0.055(3) 0.041(3) 0.016(3) 0.010(2) 0.024(3)
C17 0.063(4) 0.065(4) 0.038(3) 0.011(3) 0.002(3) 0.033(3)
C21 0.077(4) 0.038(3) 0.044(3) 0.003(3) 0.007(3) 0.017(3)
C26 0.054(4) 0.047(4) 0.061(4) -0.010(3) 0.012(3) 0.009(3)
C4 0.051(3) 0.045(3) 0.042(3) 0.008(3) 0.023(3) 0.003(3)
C6 0.036(3) 0.071(4) 0.031(3) 0.011(3) 0.002(2) 0.014(3)
C37 0.068(4) 0.033(3) 0.047(3) -0.003(3) 0.012(3) 0.020(3)
C34 0.055(3) 0.030(3) 0.040(3) 0.004(2) -0.003(3) 0.004(2)
C23 0.068(4) 0.072(4) 0.034(3) 0.010(3) 0.016(3) 0.033(3)
C29 0.024(2) 0.066(4) 0.061(4) 0.030(3) 0.007(2) 0.001(3)
C28 0.032(3) 0.062(4) 0.048(3) 0.015(3) 0.013(2) 0.012(3)
O9 0.067(3) 0.126(5) 0.104(4) 0.042(4) 0.010(3) 0.039(3)
O10 0.340(14) 0.214(11) 0.192(9) 0.128(9) 0.192(9) 0.205(12)

loop_
_atom_type_symbol
_atom_type_description
_atom_type_scat_dispersion_real
_atom_type_scat_dispersion_imag
_atom_type_scat_source
C C 0.0033 0.0016 'International Tables Vol C Tables 4.2.6.8 and 6.1.1.4'
H H 0.0000 0.0000 'International Tables Vol C Tables 4.2.6.8 and 6.1.1.4'
Gd Gd -0.1653 3.9035 'International Tables Vol C Tables 4.2.6.8 and 6.1.1.4'
N N 0.0061 0.0033 'International Tables Vol C Tables 4.2.6.8 and 6.1.1.4'
O O 0.0106 0.0060 'International Tables Vol C Tables 4.2.6.8 and 6.1.1.4'

loop_
_geom_angle_atom_site_label_1
_geom_angle_atom_site_label_2
_geom_angle_atom_site_label_3
_geom_angle
_geom_angle_site_symmetry_1
_geom_angle_site_symmetry_3
O1 Gd1 O3 74.44(11) 2_775 2_675
O1 Gd1 O2 126.89(11) 2_775 .
O3 Gd1 O2 89.59(12) 2_675 .
O1 Gd1 O4 77.34(11) 2_775 1_655
O3 Gd1 O4 136.00(11) 2_675 1_655
O2 Gd1 O4 81.11(12) . 1_655
O1 Gd1 O6 89.07(11) 2_775 .
O3 Gd1 O6 81.34(11) 2_675 .
O2 Gd1 O6 139.00(11) . .
O4 Gd1 O6 131.28(11) 1_655 .
O1 Gd1 O5 77.18(12) 2_775 .
O3 Gd1 O5 125.58(11) 2_675 .
O2 Gd1 O5 143.65(12) . .
O4 Gd1 O5 78.66(11) 1_655 .
O6 Gd1 O5 52.65(11) . .
O1 Gd1 N4 143.18(12) 2_775 .
O3 Gd1 N4 140.37(11) 2_675 .
O2 Gd1 N4 75.39(12) . .
O4 Gd1 N4 78.42(11) 1_655 .
O6 Gd1 N4 86.50(12) . .
O5 Gd1 N4 71.17(12) . .
O1 Gd1 N3 147.60(12) 2_775 .
O3 Gd1 N3 77.26(12) 2_675 .
O2 Gd1 N3 67.75(11) . .
O4 Gd1 N3 134.95(11) 1_655 .
O6 Gd1 N3 71.25(11) . .
O5 Gd1 N3 107.78(12) . .
N4 Gd1 N3 63.11(12) . .
O1 Gd1 O1 77.28(11) 2_775 .
O3 Gd1 O1 72.63(11) 2_675 .
O2 Gd1 O1 49.65(10) . .
O4 Gd1 O1 68.68(10) 1_655 .
O6 Gd1 O1 152.98(11) . .
O5 Gd1 O1 142.06(10) . .
N4 Gd1 O1 118.28(11) . .
N3 Gd1 O1 108.87(11) . .
O1 Gd1 Gd1 42.20(9) 2_775 2_775
O3 Gd1 Gd1 68.68(8) 2_675 2_775
O2 Gd1 Gd1 84.71(8) . 2_775
O4 Gd1 Gd1 67.69(8) 1_655 2_775
O6 Gd1 Gd1 127.15(8) . 2_775
O5 Gd1 Gd1 114.36(8) . 2_775
N4 Gd1 Gd1 142.93(9) . 2_775
N3 Gd1 Gd1 136.06(9) . 2_775
O1 Gd1 Gd1 35.07(6) . 2_775
C1 O2 Gd1 103.6(3) . .
C1 O1 Gd1 169.5(3) . 2_775
C1 O1 Gd1 85.1(3) . .
Gd1 O1 Gd1 102.73(11) 2_775 .
C14 O6 Gd1 93.1(3) . .
C14 O5 Gd1 92.2(3) . .
C13 O4 Gd1 138.7(3) . 1_455
C13 O3 Gd1 138.3(3) . 2_675
C26 O7 H7 109(8) . .
C27 N3 C31 118.0(4) . .
C27 N3 Gd1 122.1(3) . .
C31 N3 Gd1 119.9(3) . .
C38 N4 C35 117.7(4) . .
C38 N4 Gd1 121.9(3) . .
C35 N4 Gd1 120.4(3) . .
C6 C5 C4 119.2(5) . .
C6 C5 H5 120.4 . .
C4 C5 H5 120.4 . .
C24 C25 C20 118.7(5) . .
C24 C25 C26 115.4(5) . .
C20 C25 C26 125.9(5) . .
C23 C22 C21 119.4(6) . .
C23 C22 H22 120.3 . .
C21 C22 H22 120.3 . .
C33 C32 C30 121.7(5) . .
C33 C32 H32 119.2 . .
C30 C32 H32 119.2 . .
N3 C31 C30 121.7(5) . .
N3 C31 C35 118.2(4) . .
C30 C31 C35 120.1(5) . .
C3 C2 C7 119.7(4) . .
C3 C2 C1 117.9(4) . .
C7 C2 C1 121.5(4) . .
N4 C38 C37 123.8(5) . .
N4 C38 H38 118.1 . .
C37 C38 H38 118.1 . .
C9 C8 C12 117.3(4) . .
C9 C8 C7 118.5(4) . .
C12 C8 C7 124.1(4) . .
C10 C11 C12 117.1(4) . .
C10 C11 C13 120.0(4) . .
C12 C11 C13 122.9(4) . .
C6 C7 C2 117.5(4) . .
C6 C7 C8 118.1(4) . .
C2 C7 C8 124.3(4) . .
O5 C14 O6 120.6(4) . .
O5 C14 C15 119.6(4) . .
O6 C14 C15 119.7(4) . .
O2 C1 O1 120.9(4) . .
O2 C1 C2 118.8(4) . .
O1 C1 C2 120.2(4) . .
C23 C24 C25 121.3(6) . .
C23 C24 H24 119.3 . .
C25 C24 H24 119.3 . .
C8 C12 C11 120.1(4) . .
C8 C12 H12 120.0 . .
C11 C12 H12 120.0 . .
N4 C35 C34 122.4(5) . .
N4 C35 C31 118.3(4) . .
C34 C35 C31 119.3(4) . .
C15 C19 C18 119.5(5) . .
C15 C19 H19 120.3 . .
C18 C19 H19 120.3 . .
O3 C13 O4 125.4(4) . .
O3 C13 C11 117.7(4) . .
O4 C13 C11 116.9(4) . .
N3 C27 C28 123.9(5) . .
N3 C27 H27 118.1 . .
C28 C27 H27 118.1 . .
C16 C15 C19 118.0(5) . .
C16 C15 C14 119.5(5) . .
C19 C15 C14 122.3(4) . .
C10 N1 C9 117.3(4) . .
C4 C3 C2 121.8(5) . .
C4 C3 H3 119.1 . .
C2 C3 H3 119.1 . .
C29 C30 C32 123.7(5) . .
C29 C30 C31 117.4(5) . .
C32 C30 C31 118.9(5) . .
C16 N2 C17 116.6(5) . .
C37 C36 C34 119.4(5) . .
C37 C36 H36 120.3 . .
C34 C36 H36 120.3 . .
N1 C9 C8 123.9(4) . .
N1 C9 H9 118.0 . .
C8 C9 H9 118.0 . .
N1 C10 C11 124.3(4) . .
N1 C10 H10 117.9 . .
C11 C10 H10 117.9 . .
C32 C33 C34 120.4(5) . .
C32 C33 H33 119.8 . .
C34 C33 H33 119.8 . .
C21 C20 C25 118.4(5) . .
C21 C20 C18 117.4(5) . .
C25 C20 C18 124.2(5) . .
C17 C18 C19 117.5(5) . .
C17 C18 C20 120.8(5) . .
C19 C18 C20 121.4(5) . .
N2 C16 C15 123.9(5) . .
N2 C16 H16 118.0 . .
C15 C16 H16 118.0 . .
N2 C17 C18 124.4(5) . .
N2 C17 H17 117.8 . .
C18 C17 H17 117.8 . .
C22 C21 C20 122.2(6) . .
C22 C21 H21 118.9 . .
C20 C21 H21 118.9 . .
O8 C26 O7 122.2(6) . .
O8 C26 C25 120.4(6) . .
O7 C26 C25 116.8(5) . .
C3 C4 C5 119.4(5) . .
C3 C4 H4 120.3 . .
C5 C4 H4 120.3 . .
C5 C6 C7 122.4(5) . .
C5 C6 H6 118.8 . .
C7 C6 H6 118.8 . .
C36 C37 C38 119.1(5) . .
C36 C37 H37 120.5 . .
C38 C37 H37 120.5 . .
C36 C34 C35 117.6(5) . .
C36 C34 C33 122.7(5) . .
C35 C34 C33 119.6(5) . .
C22 C23 C24 120.0(6) . .
C22 C23 H23 120.0 . .
C24 C23 H23 120.0 . .
C28 C29 C30 120.8(5) . .
C28 C29 H29 119.6 . .
C30 C29 H29 119.6 . .
C29 C28 C27 118.0(5) . .
C29 C28 H28 121.0 . .
C27 C28 H28 121.0 . .
H1W O9 H2W 82.2 . .
H3W O10 H4W 77.4 . .

loop_
_geom_bond_atom_site_label_1
_geom_bond_atom_site_label_2
_geom_bond_distance
_geom_bond_site_symmetry_2
Gd1 O1 2.358(3) 2_775
Gd1 O3 2.378(3) 2_675
Gd1 O2 2.385(3) .
Gd1 O4 2.402(3) 1_655
Gd1 O6 2.455(3) .
Gd1 O5 2.480(3) .
Gd1 N4 2.575(4) .
Gd1 N3 2.597(4) .
Gd1 O1 2.756(4) .
Gd1 Gd1 4.0024(10) 2_775
O2 C1 1.240(5) .
O1 C1 1.272(5) .
O1 Gd1 2.358(3) 2_775
O6 C14 1.264(5) .
O5 C14 1.256(6) .
O4 C13 1.270(5) .
O4 Gd1 2.402(3) 1_455
O3 C13 1.248(5) .
O3 Gd1 2.378(3) 2_675
O8 C26 1.232(7) .
O7 C26 1.288(8) .
O7 H7 0.73(9) .
N3 C27 1.314(6) .
N3 C31 1.357(6) .
N4 C38 1.318(6) .
N4 C35 1.361(6) .
C5 C6 1.376(7) .
C5 C4 1.391(8) .
C5 H5 0.9300 .
C25 C24 1.390(8) .
C25 C20 1.395(7) .
C25 C26 1.485(8) .
C22 C23 1.360(9) .
C22 C21 1.372(8) .
C22 H22 0.9300 .
C32 C33 1.355(9) .
C32 C30 1.411(8) .
C32 H32 0.9300 .
C31 C30 1.416(6) .
C31 C35 1.420(7) .
C2 C3 1.379(6) .
C2 C7 1.411(6) .
C2 C1 1.499(6) .
C38 C37 1.393(7) .
C38 H38 0.9300 .
C8 C9 1.386(7) .
C8 C12 1.389(6) .
C8 C7 1.494(6) .
C11 C10 1.384(6) .
C11 C12 1.391(6) .
C11 C13 1.510(6) .
C7 C6 1.382(7) .
C14 C15 1.493(7) .
C24 C23 1.365(9) .
C24 H24 0.9300 .
C12 H12 0.9300 .
C35 C34 1.407(7) .
C19 C15 1.382(7) .
C19 C18 1.383(7) .
C19 H19 0.9300 .
C27 C28 1.399(7) .
C27 H27 0.9300 .
C15 C16 1.379(7) .
N1 C10 1.330(6) .
N1 C9 1.335(6) .
C3 C4 1.363(7) .
C3 H3 0.9300 .
C30 C29 1.386(8) .
N2 C16 1.332(7) .
N2 C17 1.333(7) .
C36 C37 1.360(8) .
C36 C34 1.407(8) .
C36 H36 0.9300 .
C9 H9 0.9300 .
C10 H10 0.9300 .
C33 C34 1.428(8) .
C33 H33 0.9300 .
C20 C21 1.373(7) .
C20 C18 1.503(7) .
C18 C17 1.379(8) .
C16 H16 0.9300 .
C17 H17 0.9300 .
C21 H21 0.9300 .
C4 H4 0.9300 .
C6 H6 0.9300 .
C37 H37 0.9300 .
C23 H23 0.9300 .
C29 C28 1.351(8) .
C29 H29 0.9300 .
C28 H28 0.9300 .
O9 H1W 0.8495 .
O9 H2W 0.8304 .
O10 H3W 0.8502 .
O10 H4W 0.7739 .

loop_
_geom_hbond_atom_site_label_D
_geom_hbond_atom_site_label_H
_geom_hbond_atom_site_label_A
_geom_hbond_distance_DH
_geom_hbond_distance_HA
_geom_hbond_distance_DA
_geom_hbond_angle_DHA
_geom_hbond_site_symmetry_A
O10 H3W O6 0.85 2.07 2.925(8) 179.2 2_666
O9 H2W O10 0.83 2.09 2.893(10) 164.2 .
O9 H1W N2 0.85 2.01 2.859(7) 179.2 2_766

loop_
_geom_torsion_atom_site_label_1
_geom_torsion_atom_site_label_2
_geom_torsion_atom_site_label_3
_geom_torsion_atom_site_label_4
_geom_torsion
_geom_torsion_site_symmetry_1
_geom_torsion_site_symmetry_4
O1 Gd1 O2 C1 2.4(4) 2_775 .
O3 Gd1 O2 C1 72.4(3) 2_675 .
O4 Gd1 O2 C1 -64.4(3) 1_655 .
O6 Gd1 O2 C1 148.7(3) . .
O5 Gd1 O2 C1 -121.1(3) . .
N4 Gd1 O2 C1 -144.6(3) . .
N3 Gd1 O2 C1 148.8(3) . .
O1 Gd1 O2 C1 5.1(3) . .
Gd1 Gd1 O2 C1 3.8(3) 2_775 .
O1 Gd1 O1 C1 172.9(3) 2_775 .
O3 Gd1 O1 C1 -109.7(3) 2_675 .
O2 Gd1 O1 C1 -4.9(2) . .
O4 Gd1 O1 C1 91.7(3) 1_655 .
O6 Gd1 O1 C1 -125.8(3) . .
O5 Gd1 O1 C1 124.1(3) . .
N4 Gd1 O1 C1 28.7(3) . .
N3 Gd1 O1 C1 -40.3(3) . .
Gd1 Gd1 O1 C1 172.9(3) 2_775 .
O1 Gd1 O1 Gd1 0.0 2_775 2_775
O3 Gd1 O1 Gd1 77.44(12) 2_675 2_775
O2 Gd1 O1 Gd1 -177.73(19) . 2_775
O4 Gd1 O1 Gd1 -81.19(13) 1_655 2_775
O6 Gd1 O1 Gd1 61.3(2) . 2_775
O5 Gd1 O1 Gd1 -48.7(2) . 2_775
N4 Gd1 O1 Gd1 -144.14(12) . 2_775
N3 Gd1 O1 Gd1 146.89(12) . 2_775
O1 Gd1 O6 C14 -68.0(3) 2_775 .
O3 Gd1 O6 C14 -142.4(3) 2_675 .
O2 Gd1 O6 C14 138.4(3) . .
O4 Gd1 O6 C14 4.2(3) 1_655 .
O5 Gd1 O6 C14 6.6(2) . .
N4 Gd1 O6 C14 75.5(3) . .
N3 Gd1 O6 C14 138.2(3) . .
O1 Gd1 O6 C14 -126.8(3) . .
Gd1 Gd1 O6 C14 -87.6(3) 2_775 .
O1 Gd1 O5 C14 92.2(3) 2_775 .
O3 Gd1 O5 C14 32.2(3) 2_675 .
O2 Gd1 O5 C14 -131.0(3) . .
O4 Gd1 O5 C14 171.6(3) 1_655 .
O6 Gd1 O5 C14 -6.6(2) . .
N4 Gd1 O5 C14 -106.9(3) . .
N3 Gd1 O5 C14 -54.6(3) . .
O1 Gd1 O5 C14 140.9(2) . .
Gd1 Gd1 O5 C14 112.6(2) 2_775 .
O1 Gd1 N3 C27 28.9(5) 2_775 .
O3 Gd1 N3 C27 -0.7(4) 2_675 .
O2 Gd1 N3 C27 -95.6(4) . .
O4 Gd1 N3 C27 -145.5(4) 1_655 .
O6 Gd1 N3 C27 84.3(4) . .
O5 Gd1 N3 C27 122.9(4) . .
N4 Gd1 N3 C27 -179.9(4) . .
O1 Gd1 N3 C27 -67.1(4) . .
Gd1 Gd1 N3 C27 -40.2(4) 2_775 .
O1 Gd1 N3 C31 -151.9(3) 2_775 .
O3 Gd1 N3 C31 178.5(4) 2_675 .
O2 Gd1 N3 C31 83.6(3) . .
O4 Gd1 N3 C31 33.8(4) 1_655 .
O6 Gd1 N3 C31 -96.4(3) . .
O5 Gd1 N3 C31 -57.9(4) . .
N4 Gd1 N3 C31 -0.7(3) . .
O1 Gd1 N3 C31 112.1(3) . .
Gd1 Gd1 N3 C31 139.0(3) 2_775 .
O1 Gd1 N4 C38 -24.5(5) 2_775 .
O3 Gd1 N4 C38 179.9(3) 2_675 .
O2 Gd1 N4 C38 108.9(4) . .
O4 Gd1 N4 C38 25.2(4) 1_655 .
O6 Gd1 N4 C38 -108.2(4) . .
O5 Gd1 N4 C38 -56.6(4) . .
N3 Gd1 N4 C38 -178.9(4) . .
O1 Gd1 N4 C38 83.1(4) . .
Gd1 Gd1 N4 C38 49.1(4) 2_775 .
O1 Gd1 N4 C35 156.6(3) 2_775 .
O3 Gd1 N4 C35 0.9(4) 2_675 .
O2 Gd1 N4 C35 -70.1(3) . .
O4 Gd1 N4 C35 -153.8(4) 1_655 .
O6 Gd1 N4 C35 72.8(3) . .
O5 Gd1 N4 C35 124.4(4) . .
N3 Gd1 N4 C35 2.1(3) . .
O1 Gd1 N4 C35 -95.9(3) . .
Gd1 Gd1 N4 C35 -129.8(3) 2_775 .
C27 N3 C31 C30 -2.2(7) . .
Gd1 N3 C31 C30 178.5(3) . .
C27 N3 C31 C35 178.6(4) . .
Gd1 N3 C31 C35 -0.6(6) . .
C35 N4 C38 C37 2.0(8) . .
Gd1 N4 C38 C37 -177.0(4) . .
C3 C2 C7 C6 0.3(7) . .
C1 C2 C7 C6 -168.9(5) . .
C3 C2 C7 C8 177.9(4) . .
C1 C2 C7 C8 8.7(7) . .
C9 C8 C7 C6 67.7(6) . .
C12 C8 C7 C6 -108.0(6) . .
C9 C8 C7 C2 -109.9(5) . .
C12 C8 C7 C2 74.4(6) . .
Gd1 O5 C14 O6 11.9(4) . .
Gd1 O5 C14 C15 -166.4(4) . .
Gd1 O6 C14 O5 -12.1(4) . .
Gd1 O6 C14 C15 166.2(3) . .
Gd1 O2 C1 O1 -9.9(5) . .
Gd1 O2 C1 C2 165.8(3) . .
Gd1 O1 C1 O2 146.8(15) 2_775 .
Gd1 O1 C1 O2 8.4(4) . .
Gd1 O1 C1 C2 -29(2) 2_775 .
Gd1 O1 C1 C2 -167.3(4) . .
C3 C2 C1 O2 -139.1(5) . .
C7 C2 C1 O2 30.2(7) . .
C3 C2 C1 O1 36.6(6) . .
C7 C2 C1 O1 -154.1(4) . .
C20 C25 C24 C23 -0.4(9) . .
C26 C25 C24 C23 178.3(6) . .
C9 C8 C12 C11 1.2(7) . .
C7 C8 C12 C11 176.9(4) . .
C10 C11 C12 C8 -0.8(7) . .
C13 C11 C12 C8 179.8(4) . .
C38 N4 C35 C34 -1.1(7) . .
Gd1 N4 C35 C34 177.9(4) . .
C38 N4 C35 C31 177.7(4) . .
Gd1 N4 C35 C31 -3.3(6) . .
N3 C31 C35 N4 2.6(7) . .
C30 C31 C35 N4 -176.6(4) . .
N3 C31 C35 C34 -178.6(4) . .
C30 C31 C35 C34 2.2(7) . .
Gd1 O3 C13 O4 -10.2(8) 2_675 .
Gd1 O3 C13 C11 169.9(3) 2_675 .
Gd1 O4 C13 O3 -4.4(8) 1_455 .
Gd1 O4 C13 C11 175.4(3) 1_455 .
C10 C11 C13 O3 -176.3(4) . .
C12 C11 C13 O3 3.1(7) . .
C10 C11 C13 O4 3.8(7) . .
C12 C11 C13 O4 -176.8(4) . .
C31 N3 C27 C28 3.4(8) . .
Gd1 N3 C27 C28 -177.4(4) . .
C18 C19 C15 C16 0.5(7) . .
C18 C19 C15 C14 -174.2(4) . .
O5 C14 C15 C16 18.2(7) . .
O6 C14 C15 C16 -160.1(5) . .
O5 C14 C15 C19 -167.1(4) . .
O6 C14 C15 C19 14.6(7) . .
C7 C2 C3 C4 -0.3(7) . .
C1 C2 C3 C4 169.2(5) . .
C33 C32 C30 C29 -179.9(6) . .
C33 C32 C30 C31 -0.6(9) . .
N3 C31 C30 C29 -1.0(7) . .
C35 C31 C30 C29 178.1(5) . .
N3 C31 C30 C32 179.7(5) . .
C35 C31 C30 C32 -1.2(8) . .
C10 N1 C9 C8 -0.4(8) . .
C12 C8 C9 N1 -0.6(7) . .
C7 C8 C9 N1 -176.6(4) . .
C9 N1 C10 C11 0.9(8) . .
C12 C11 C10 N1 -0.3(8) . .
C13 C11 C10 N1 179.2(5) . .
C30 C32 C33 C34 1.4(10) . .
C24 C25 C20 C21 2.1(8) . .
C26 C25 C20 C21 -176.5(6) . .
C24 C25 C20 C18 -176.4(5) . .
C26 C25 C20 C18 5.1(9) . .
C15 C19 C18 C17 0.4(7) . .
C15 C19 C18 C20 174.5(5) . .
C21 C20 C18 C17 71.4(7) . .
C25 C20 C18 C17 -110.1(6) . .
C21 C20 C18 C19 -102.4(6) . .
C25 C20 C18 C19 76.0(7) . .
C17 N2 C16 C15 0.0(9) . .
C19 C15 C16 N2 -0.7(8) . .
C14 C15 C16 N2 174.2(5) . .
C16 N2 C17 C18 1.0(9) . .
C19 C18 C17 N2 -1.2(9) . .
C20 C18 C17 N2 -175.3(5) . .
C23 C22 C21 C20 -0.6(9) . .
C25 C20 C21 C22 -1.6(9) . .
C18 C20 C21 C22 176.9(5) . .
C24 C25 C26 O8 6.6(9) . .
C20 C25 C26 O8 -174.9(6) . .
C24 C25 C26 O7 -164.7(6) . .
C20 C25 C26 O7 13.9(9) . .
C2 C3 C4 C5 -0.7(8) . .
C6 C5 C4 C3 1.9(9) . .
C4 C5 C6 C7 -2.0(9) . .
C2 C7 C6 C5 0.9(8) . .
C8 C7 C6 C5 -176.8(5) . .
C34 C36 C37 C38 -1.0(9) . .
N4 C38 C37 C36 -0.9(9) . .
C37 C36 C34 C35 1.8(8) . .
C37 C36 C34 C33 -176.2(6) . .
N4 C35 C34 C36 -0.7(8) . .
C31 C35 C34 C36 -179.5(5) . .
N4 C35 C34 C33 177.3(5) . .
C31 C35 C34 C33 -1.4(8) . .
C32 C33 C34 C36 177.6(6) . .
C32 C33 C34 C35 -0.3(9) . .
C21 C22 C23 C24 2.3(9) . .
C25 C24 C23 C22 -1.9(9) . .
C32 C30 C29 C28 -177.4(6) . .
C31 C30 C29 C28 3.3(8) . .
C30 C29 C28 C27 -2.3(8) . .
N3 C27 C28 C29 -1.2(9) . .
